data_4317542
loop_
_publ_author_name
'Guillem Arom\'i'
'Sumit Bhaduri'
'Pau Art\'us'
'Kirsten Folting'
'George Christou'

_publ_section_title
;
 Bridging Nitrate Groups in [Mn4O3(NO3)(O2CMe)3(R2dbm)3] (R = H, Et) and
 [Mn4O2(NO3)(O2CEt)6(bpy)2](ClO4): Acidolysis Routes to Tetranuclear
 Manganese Carboxylate Complexes
;
_journal_name_full 'Inorganic Chemistry'
_journal_page_first 805
_journal_page_last 817
_journal_paper_doi 10.1021/ic0105617
_journal_volume 41
_journal_year 2002
_chemical_formula_sum 'C67 H74 Cl8 Mn4 N O18'
_chemical_formula_weight 1684.69
_space_group_IT_number 19
_symmetry_cell_setting orthorhombic
_symmetry_space_group_name_Hall 'P 2ac 2ab'
_symmetry_space_group_name_H-M 'P 21 21 21'
_audit_creation_method 'minor manual editing of SDT2CIF v. 1.1 BETA  output'
_cell_angle_alpha 90
_cell_angle_beta 90
_cell_angle_gamma 90
_cell_formula_units_Z 4
_cell_length_a 21.110(3)
_cell_length_b 22.183(3)
_cell_length_c 15.958(2)
_cell_measurement_reflns_used 270
_cell_measurement_temperature 105.
_cell_measurement_theta_max 13.16
_cell_measurement_theta_min 7.69
_cell_volume 7472.9(17)
_computing_cell_refinement 'XTEL, local package'
_computing_data_collection 'NPS, local program'
_computing_data_reduction 'XTEL, local package'
_computing_molecular_graphics 'XTEL, local package'
_computing_publication_material 'XTEL, local package'
_computing_structure_refinement 'XTEL, local package'
_computing_structure_solution MULTAN78
_diffrn_ambient_temperature 105.
_diffrn_measured_fraction_theta_full 0
_diffrn_measurement_device_type 'refurbished Picker diffractometer'
_diffrn_measurement_method '\q/2\q scans'
_diffrn_radiation_type 'Mo K\a'
_diffrn_radiation_wavelength 0.71069
_diffrn_reflns_av_R_equivalents 0.076
_diffrn_reflns_number 10153
_diffrn_reflns_theta_full 0
_diffrn_reflns_theta_max 24.9992
_diffrn_reflns_theta_min 3.09088
_diffrn_standards_decay_% 8.8
_diffrn_standards_interval_count 200
_diffrn_standards_number 4
_exptl_absorpt_coefficient_mu 1.0128
_exptl_absorpt_correction_type none
_exptl_absorpt_process_details none
_exptl_crystal_colour black
_exptl_crystal_density_diffrn 1.498
_exptl_crystal_density_method 'not measured'
_exptl_crystal_description needle
_exptl_crystal_F_000 3452
_exptl_crystal_size_max .50
_exptl_crystal_size_mid .30
_exptl_crystal_size_min .30
_refine_ls_abs_structure_details none
_refine_ls_extinction_coef 0.2794E-6
_refine_ls_extinction_expression
;
Larson, A. C. (1967).  Acta Cryst. 23, p. 664.  Eq. (3)
;
_refine_ls_extinction_method Zachariasen
_refine_ls_goodness_of_fit_ref 1.7778
_refine_ls_matrix_type full
_refine_ls_number_parameters 846
_refine_ls_number_reflns 5410
_refine_ls_R_factor_gt 0.0748
_refine_ls_shift/su_max 0.0671
_refine_ls_structure_factor_coef F
_refine_ls_weighting_details w^-1^=\s^2^(F)+(.07F)^2^
_refine_ls_weighting_scheme calc
_refine_ls_wR_factor_ref 0.0735
_reflns_number_gt 3655
_reflns_number_total 5410
_reflns_threshold_expression F^2^>2.33\s(F^2^)
_cod_data_source_file ic0105617_1.cif
_cod_data_source_block MSC96141
_cod_original_cell_volume 7472.4(17)
_cod_original_formula_sum 'C67 H74 Cl8 Mn4 N1 O18'
_cod_database_code 4317542

loop_
_symmetry_equiv_pos_as_xyz
x,y,z
1/2+x,1/2-y,-z
-x,1/2+y,1/2-z
1/2-x,-y,1/2+z

loop_
_atom_site_label
_atom_site_type_symbol
_atom_site_fract_x
_atom_site_fract_y
_atom_site_fract_z
_atom_site_U_iso_or_equiv
_atom_site_adp_type
_atom_site_occupancy
_atom_site_disorder_group
_atom_site_disorder_assembly
MN1 MN 0.71144(10) 0.36739(10) 0.42492(10) 0.0272(8) Uani 1 0 .
MN2 MN 0.83855(10) 0.33268(10) 0.43688(10) 0.0283(8) Uani 1 0 .
MN3 MN 0.75758(10) 0.39622(10) 0.58378(10) 0.0277(8) Uani 1 0 .
MN4 MN 0.71825(10) 0.26402(10) 0.52244(10) 0.0288(8) Uani 1 0 .
O5 O 0.7857(4) 0.3993(4) 0.4678(5) 0.028(4) Uani 1 0 .
O6 O 0.6918(4) 0.3470(4) 0.5341(6) 0.031(4) Uani 1 0 .
O7 O 0.7564(4) 0.2946(4) 0.4209(6) 0.033(4) Uani 1 0 .
O8 O 0.8128(4) 0.3050(4) 0.5716(6) 0.028(4) Uani 1 0 .
O9 O 0.7315(4) 0.3892(5) 0.3122(6) 0.034(4) Uani 1 0 .
C10 C 0.7850(7) 0.3816(8) 0.2758(9) 0.038(7) Uani 1 0 .
O11 O 0.8337(5) 0.3613(5) 0.3077(6) 0.032(4) Uani 1 0 .
C12 C 0.7881(8) 0.3981(8) 0.1823(10) 0.043(7) Uani 1 0 .
O13 O 0.6331(4) 0.3336(5) 0.3811(6) 0.034(4) Uani 1 0 .
C14 C 0.6106(7) 0.2823(8) 0.3987(10) 0.039(7) Uani 1 0 .
O15 O 0.6353(4) 0.2453(5) 0.4507(7) 0.042(4) Uani 1 0 .
C16 C 0.5481(9) 0.2668(9) 0.3583(12) 0.057(8) Uani 1 0 .
O17 O 0.6691(4) 0.4442(4) 0.4314(6) 0.032(4) Uani 1 0 .
C18 C 0.6730(6) 0.4821(7) 0.4952(10) 0.035(7) Uani 1 0 .
O19 O 0.7021(4) 0.4743(4) 0.5598(6) 0.030(4) Uani 1 0 .
C20 C 0.6398(7) 0.5411(8) 0.4816(11) 0.045(7) Uani 1 0 .
O21 O 0.8871(4) 0.2625(4) 0.4145(6) 0.032(4) Uani 1 0 .
C22 C 0.9484(6) 0.2564(7) 0.4135(9) 0.030(6) Uani 1 0 .
C23 C 0.9897(6) 0.3025(7) 0.4345(9) 0.029(6) Uani 1 0 .
C24 C 0.9722(6) 0.3606(8) 0.4560(10) 0.036(6) Uani 1 0 .
O25 O 0.9132(4) 0.3774(4) 0.4588(6) 0.033(4) Uani 1 0 .
C26 C 0.9718(7) 0.2000(7) 0.3778(10) 0.036(6) Uani 1 0 .
C27 C 0.9341(7) 0.1669(7) 0.3203(10) 0.039(7) Uani 1 0 .
C28 C 0.9556(8) 0.1172(7) 0.2810(10) 0.040(7) Uani 1 0 .
C29 C 1.0147(7) 0.0943(8) 0.2983(10) 0.039(7) Uani 1 0 .
C30 C 1.0519(7) 0.1251(7) 0.3536(11) 0.040(7) Uani 1 0 .
C31 C 1.0301(6) 0.1751(7) 0.3951(9) 0.035(6) Uani 1 0 .
C32 C 1.0378(8) 0.0394(8) 0.2450(12) 0.047(7) Uani 1 0 .
C33 C 1.0830(9) 0.0008(8) 0.2910(12) 0.052(8) Uani 1 0 .
C34 C 1.0170(6) 0.4097(7) 0.4656(8) 0.026(6) Uani 1 0 .
C35 C 1.0002(6) 0.4683(7) 0.4486(9) 0.033(6) Uani 1 0 .
C36 C 1.0386(8) 0.5151(8) 0.4547(10) 0.043(7) Uani 1 0 .
C37 C 1.1036(8) 0.5052(7) 0.4838(11) 0.046(7) Uani 1 0 .
C38 C 1.1206(7) 0.4477(8) 0.5013(10) 0.044(7) Uani 1 0 .
C39 C 1.0793(7) 0.3993(7) 0.4940(9) 0.036(6) Uani 1 0 .
C40 C 1.1533(9) 0.5541(9) 0.5004(14) 0.069(9) Uani 1 0 .
C41 C 0.8441(18) 0.0927(17) 0.068(2) 0.048(11) Uiso 0.45 0 .
C41 C 0.3786(17) 0.3777(16) 0.978(2) 0.064(11) Uiso 0.55 0 .
O42 O 0.8323(4) 0.4357(4) 0.6232(6) 0.031(4) Uani 1 0 .
C43 C 0.8382(7) 0.4618(6) 0.6953(9) 0.025(6) Uani 1 0 .
C44 C 0.7949(7) 0.4617(7) 0.7563(9) 0.028(6) Uani 1 0 .
C45 C 0.7410(7) 0.4247(7) 0.7575(9) 0.032(6) Uani 1 0 .
O46 O 0.7252(4) 0.3901(4) 0.6941(6) 0.030(4) Uani 1 0 .
C47 C 0.9027(7) 0.4895(7) 0.7074(9) 0.033(6) Uani 1 0 .
C48 C 0.9550(7) 0.4637(7) 0.6678(9) 0.036(6) Uani 1 0 .
C49 C 1.0128(8) 0.4870(9) 0.6809(9) 0.044(7) Uani 1 0 .
C50 C 1.0230(7) 0.5353(9) 0.7355(9) 0.042(7) Uani 1 0 .
C51 C 0.9728(7) 0.5603(7) 0.7743(10) 0.037(7) Uani 1 0 .
C52 C 0.9104(7) 0.5364(8) 0.7624(9) 0.036(6) Uani 1 0 .
C53 C 1.0898(8) 0.5611(10) 0.7475(12) 0.061(9) Uani 1 0 .
C54 C 1.0953(10) 0.6228(12) 0.751(2) 0.117(16) Uani 1 0 .
C55 C 0.7014(7) 0.4161(7) 0.8328(8) 0.028(6) Uani 1 0 .
C56 C 0.6710(8) 0.3610(8) 0.8433(11) 0.047(7) Uani 1 0 .
C57 C 0.6336(9) 0.3522(8) 0.9173(12) 0.059(8) Uani 1 0 .
C58 C 0.6246(7) 0.3967(8) 0.9749(10) 0.040(6) Uani 1 0 .
C59 C 0.6551(7) 0.4530(7) 0.9619(10) 0.036(6) Uani 1 0 .
C60 C 0.6935(7) 0.4625(7) 0.8921(10) 0.039(7) Uani 1 0 .
C61 C 0.5845(9) 0.3879(8) 1.0528(10) 0.050(7) Uani 1 0 .
C62 C 0.6195(13) 0.3471(13) 1.1143(18) 0.063(9) Uiso 0.7 0 .
C62 C 0.536(3) 0.339(3) 0.045(4) 0.07(2) Uiso 0.3 0 .
O63 O 0.6739(4) 0.2400(5) 0.6191(6) 0.034(4) Uani 1 0 .
C64 C 0.6715(7) 0.1862(7) 0.6518(9) 0.031(6) Uani 1 0 .
C65 C 0.7093(7) 0.1412(7) 0.6335(10) 0.036(6) Uani 1 0 .
C66 C 0.7562(6) 0.1429(7) 0.5677(11) 0.043(7) Uani 1 0 .
O67 O 0.7595(4) 0.1883(4) 0.5142(6) 0.035(4) Uani 1 0 .
C68 C 0.6205(8) 0.1826(7) 0.7143(9) 0.035(6) Uani 1 0 .
C69 C 0.5932(8) 0.2324(8) 0.7502(10) 0.045(7) Uani 1 0 .
C70 C 0.5411(8) 0.2304(7) 0.8040(10) 0.040(7) Uani 1 0 .
C71 C 0.5149(8) 0.1765(8) 0.8264(11) 0.045(7) Uani 1 0 .
C72 C 0.5396(8) 0.1232(9) 0.7904(11) 0.058(9) Uani 1 0 .
C73 C 0.5921(8) 0.1259(8) 0.7349(11) 0.048(7) Uani 1 0 .
C74 C 0.4618(9) 0.1710(10) 0.8883(14) 0.074(10) Uani 1 0 .
C75 C 0.4108(10) 0.2191(11) 0.8757(14) 0.077(10) Uani 1 0 .
C76 C 0.8020(7) 0.0916(8) 0.5522(10) 0.042(7) Uani 1 0 .
C77 C 0.8570(7) 0.1077(7) 0.5097(11) 0.042(7) Uani 1 0 .
C78 C 0.9018(8) 0.0627(8) 0.4948(12) 0.056(8) Uani 1 0 .
C79 C 0.8887(9) 0.0024(8) 0.5228(11) 0.053(8) Uani 1 0 .
C80 C 0.8340(8) 0.9914(7) 0.5625(13) 0.056(8) Uani 1 0 .
C81 C 0.7919(7) 0.0361(6) 0.5789(11) 0.041(6) Uani 1 0 .
C82 C 0.9404(10) 0.9554(9) 0.5081(15) 0.077(10) Uani 1 0 .
C83 C 0.9661(11) 0.9301(11) 0.5895(16) 0.091(12) Uani 1 0 .
N84 N 0.8478(6) 0.2783(6) 0.6287(9) 0.043(6) Uani 1 0 .
O85 O 0.8228(6) 0.2488(6) 0.6846(8) 0.072(6) Uani 1 0 .
O86 O 0.9044(5) 0.2836(7) 0.6195(8) 0.070(6) Uani 1 0 .
CL1 CL 0.9751(8) 0.2525(8) 0.8992(11) 0.061(6) Uiso 0.306522 0 .
CL2 CL 0.3859(9) 0.1641(9) 0.1631(12) 0.065(5) Uiso 0.291363 0 .
CL3 CL 0.3643(14) 0.1917(13) 0.1151(19) 0.089(10) Uiso 0.219305 0 .
CL4 CL 0.4964(10) 0.2349(10) 0.1234(14) 0.055(8) Uiso 0.233247 0 .
C5 C 0.436(2) 0.2071(19) 0.172(3) 0.110(16) Uiso 0.660498 0 .
CL5 CL 0.7713(12) 0.2169(11) 0.2059(15) 0.071(8) Uiso 0.220584 0 .
CL6 CL 0.2473(13) 0.3062(13) 0.1284(17) 0.084(9) Uiso 0.229094 0 .
CL7 CL 0.1787(15) 0.3143(14) 0.992(2) 0.084(10) Uiso 0.198272 0 .
C8 C 0.732(2) 0.220(2) 0.966(3) 0.110(16) Uiso 0.604247 0 .
CL9 CL 0.7263(15) 0.0608(15) 0.300(2) 0.101(11) Uiso 0.216809 0 .
C10 C 0.737(4) 0.144(4) 0.280(5) 0.16(3) Uiso 0.471155 0 .
CL11 CL 0.774(2) 0.161(2) 0.217(3) 0.065(13) Uiso 0.122118 0 .
CL12 CL 0.677(3) 0.120(3) 0.293(4) 0.07(2) Uiso 0.81777E-1 0 .
CL13 CL 0.815(2) 0.002(2) 0.304(3) 0.101(15) Uiso 0.15965 0 .
CL14 CL 0.237(2) 0.356(2) 0.128(3) 0.073(14) Uiso 0.128176 0 .
CL15 CL 0.6476(17) 0.1911(16) 0.209(2) 0.059(11) Uiso 0.137923 0 .
CL16 CL 0.202(3) 0.328(3) 0.072(4) 0.11(2) Uiso 0.12314 0 .
CL17 CL 0.712(3) 0.217(2) 0.239(3) 0.087(16) Uiso 0.120218 0 .
H1 H 0.8274 0.3908 0.1586 0.0515 Uiso 1 0 .
H2 H 0.7566 0.373 0.1501 0.0515 Uiso 1 0 .
H3 H 0.7749 0.4388 0.1726 0.0515 Uiso 1 0 .
H4 H 0.5321 0.2954 0.3272 0.076 Uiso 1 0 .
H5 H 0.5458 0.2271 0.3382 0.076 Uiso 1 0 .
H6 H 0.5149 0.2634 0.4106 0.076 Uiso 1 0 .
H7 H 0.6676 0.5745 0.4867 0.0605 Uiso 1 0 .
H8 H 0.6182 0.5413 0.4315 0.0605 Uiso 1 0 .
H9 H 0.6077 0.5465 0.5274 0.0605 Uiso 1 0 .
H10 H 1.033 0.2922 0.4332 0.0449 Uiso 1 0 .
H11 H 0.8925 0.1829 0.3032 0.0501 Uiso 1 0 .
H12 H 0.9296 0.097 0.2428 0.0505 Uiso 1 0 .
H13 H 1.0929 0.1103 0.3603 0.0523 Uiso 1 0 .
H14 H 1.0561 0.1932 0.4362 0.0403 Uiso 1 0 .
H15 H 1.0029 0.0191 0.2241 0.0513 Uiso 1 0 .
H16 H 1.0617 0.0558 0.1958 0.0513 Uiso 1 0 .
H17 H 0.0938 0.9665 0.2562 0.0542 Uiso 1 0 .
H18 H 1.1177 0.0203 0.3098 0.0542 Uiso 1 0 .
H19 H 0.0589 0.9837 0.3383 0.0542 Uiso 1 0 .
H20 H 0.9569 0.477 0.4337 0.0481 Uiso 1 0 .
H21 H 1.028 0.5543 0.4408 0.0585 Uiso 1 0 .
H22 H 1.1622 0.442 0.5237 0.049 Uiso 1 0 .
H23 H 1.0944 0.3596 0.5071 0.05 Uiso 1 0 .
H24 H 0.7977 0.4904 0.7991 0.0518 Uiso 1 0 .
H25 H 0.9508 0.4303 0.6341 0.049 Uiso 1 0 .
H26 H 1.0475 0.4761 0.6465 0.055 Uiso 1 0 .
H27 H 0.9773 0.593 0.8103 0.0452 Uiso 1 0 .
H28 H 0.8777 0.5516 0.7927 0.0503 Uiso 1 0 .
H29 H 1.1068 0.5445 0.7951 0.071 Uiso 1 0 .
H30 H 1.1143 0.5429 0.6984 0.071 Uiso 1 0 .
H31 H 1.1395 0.632 0.7479 0.1099 Uiso 1 0 .
H32 H 1.0802 0.6366 0.6908 0.1099 Uiso 1 0 .
H33 H 1.0727 0.6382 0.7874 0.1099 Uiso 1 0 .
H34 H 0.6804 0.3286 0.8065 0.0525 Uiso 1 0 .
H35 H 0.617 0.3151 0.927 0.078 Uiso 1 0 .
H36 H 0.6546 0.483 1.0092 0.0534 Uiso 1 0 .
H37 H 0.7136 0.4996 0.8839 0.0483 Uiso 1 0 .
H38 H 0.7087 0.1069 0.6685 0.051 Uiso 1 0 .
H39 H 0.6125 0.2694 0.7435 0.0596 Uiso 1 0 .
H40 H 0.5216 0.2677 0.8217 0.0549 Uiso 1 0 .
H41 H 0.5229 0.0828 0.8034 0.0553 Uiso 1 0 .
H42 H 0.6078 0.0914 0.7096 0.0594 Uiso 1 0 .
H43 H 0.4379 0.1339 0.8731 0.0793 Uiso 1 0 .
H44 H 0.4728 0.1725 0.9399 0.0793 Uiso 1 0 .
H45 H 0.4336 0.2547 0.8843 0.1002 Uiso 1 0 .
H46 H 0.3989 0.2163 0.8172 0.1002 Uiso 1 0 .
H47 H 0.3799 0.2109 0.9109 0.1002 Uiso 1 0 .
H48 H 0.8625 0.1499 0.4951 0.0533 Uiso 1 0 .
H49 H 0.9398 0.071 0.4667 0.0745 Uiso 1 0 .
H50 H 0.8228 0.9504 0.5731 0.0551 Uiso 1 0 .
H51 H 0.7558 0.0272 0.6112 0.0576 Uiso 1 0 .
H52 H 0.9247 -0.0755 0.4687 0.0981 Uiso 1 0 .
H53 H 0.9746 -0.0243 0.4749 0.0981 Uiso 1 0 .
H54 H 0.9342 -0.0929 0.6117 0.101 Uiso 1 0 .
H55 H 0.9999 -0.0999 0.5693 0.101 Uiso 1 0 .
H56 H 0.9838 -0.0415 0.6182 0.101 Uiso 1 0 .

loop_
_atom_site_aniso_label
_atom_site_aniso_U_11
_atom_site_aniso_U_22
_atom_site_aniso_U_33
_atom_site_aniso_U_12
_atom_site_aniso_U_13
_atom_site_aniso_U_23
MN1 0.0203(10) 0.037(2) 0.0243(10) 0.0019(10) -0.0019(10) -0.0002(10)
MN2 0.0181(10) 0.0347(10) 0.032(2) 0.0017(10) 0.0038(10) -0.0009(10)
MN3 0.0242(10) 0.035(2) 0.0236(10) 0.0002(10) 0.0012(10) 0.0011(10)
MN4 0.0210(10) 0.035(2) 0.0307(10) 0.0005(10) 0.0012(10) 0.0007(10)
O5 0.032(6) 0.037(7) 0.016(6) 0.003(6) 0.005(5) 0.002(5)
O6 0.013(5) 0.048(8) 0.032(7) 0.001(5) -0.003(5) 0.012(6)
O7 0.033(6) 0.037(7) 0.030(6) 0.009(6) -0.004(6) -0.009(6)
O8 0.019(6) 0.040(7) 0.026(6) 0.009(5) -0.001(6) 0.010(6)
O9 0.029(7) 0.045(8) 0.029(6) -0.002(6) 0.009(6) 0.006(6)
C10 0.030(11) 0.056(13) 0.029(10) -0.004(10) 0.005(10) 0.013(9)
O11 0.033(7) 0.041(7) 0.022(7) -0.004(6) -0.000(6) -0.001(6)
C12 0.044(12) 0.051(12) 0.033(10) -0.003(11) -0.002(9) 0.013(10)
O13 0.024(6) 0.045(8) 0.034(7) -0.004(6) 0.001(6) 0.005(7)
C14 0.024(10) 0.048(13) 0.043(12) -0.005(10) 0.000(9) -0.002(11)
O15 0.023(6) 0.049(8) 0.054(9) -0.013(6) -0.011(6) 0.004(7)
C16 0.056(13) 0.050(14) 0.066(15) -0.018(12) -0.025(12) 0.011(12)
O17 0.028(6) 0.050(7) 0.017(6) 0.001(6) 0.001(6) -0.003(6)
C18 0.018(10) 0.041(12) 0.046(13) 0.000(8) 0.017(9) 0.019(10)
O19 0.023(6) 0.044(7) 0.022(6) 0.011(6) -0.005(6) 0.002(6)
C20 0.039(11) 0.050(13) 0.045(12) 0.012(10) -0.003(10) -0.009(11)
O21 0.020(6) 0.040(7) 0.037(7) 0.001(6) 0.007(6) 0.003(6)
C22 0.021(9) 0.049(12) 0.019(9) 0.004(8) -0.000(8) -0.002(9)
C23 0.021(9) 0.036(10) 0.030(10) 0.006(8) -0.001(8) -0.008(9)
C24 0.006(8) 0.054(12) 0.048(12) 0.002(8) -0.002(8) -0.005(10)
O25 0.028(7) 0.027(7) 0.044(8) 0.006(5) 0.003(6) 0.001(6)
C26 0.024(10) 0.041(11) 0.042(11) 0.001(9) 0.002(9) 0.000(10)
C27 0.040(11) 0.040(12) 0.037(11) -0.007(10) 0.008(9) -0.014(10)
C28 0.042(12) 0.040(12) 0.039(11) -0.006(10) 0.003(10) -0.012(10)
C29 0.019(10) 0.053(13) 0.047(12) -0.001(10) 0.002(9) -0.011(11)
C30 0.029(10) 0.041(12) 0.051(12) 0.016(9) -0.000(10) -0.004(10)
C31 0.017(9) 0.053(13) 0.036(11) -0.004(9) -0.004(8) 0.004(10)
C32 0.033(11) 0.044(13) 0.062(14) 0.012(10) 0.001(10) 0.012(11)
C33 0.058(14) 0.043(13) 0.057(14) -0.001(11) -0.009(12) -0.018(11)
C34 0.019(9) 0.046(12) 0.014(8) 0.004(8) 0.001(7) -0.004(8)
C35 0.013(9) 0.054(13) 0.033(11) 0.002(9) 0.008(8) 0.012(10)
C36 0.036(11) 0.057(14) 0.034(12) -0.000(10) 0.006(9) -0.001(10)
C37 0.053(13) 0.036(12) 0.049(13) -0.002(10) 0.009(11) -0.014(11)
C38 0.030(11) 0.065(15) 0.038(12) 0.003(10) 0.003(9) -0.022(11)
C39 0.031(10) 0.045(12) 0.031(10) 0.000(9) 0.001(8) -0.011(10)
C40 0.063(15) 0.052(14) 0.092(19) -0.028(12) 0.012(14) -0.011(14)
O42 0.019(6) 0.039(7) 0.035(7) -0.002(6) 0.003(6) -0.005(6)
C43 0.023(9) 0.025(10) 0.026(10) 0.011(8) 0.000(9) 0.002(8)
C44 0.020(9) 0.029(10) 0.034(10) -0.001(8) -0.005(8) -0.003(8)
C45 0.041(11) 0.033(10) 0.023(10) 0.011(9) -0.003(9) 0.004(8)
O46 0.030(7) 0.037(7) 0.024(6) 0.001(6) -0.006(5) 0.004(6)
C47 0.035(11) 0.037(11) 0.027(10) 0.011(9) -0.002(9) -0.004(9)
C48 0.035(11) 0.050(12) 0.024(10) 0.007(10) 0.013(9) -0.010(9)
C49 0.034(12) 0.077(16) 0.022(10) 0.010(11) 0.012(9) -0.007(11)
C50 0.029(11) 0.080(16) 0.018(10) 0.003(11) -0.003(9) 0.021(11)
C51 0.028(11) 0.046(12) 0.038(11) -0.004(10) 0.004(9) -0.009(9)
C52 0.035(11) 0.048(12) 0.025(10) 0.008(9) 0.003(9) -0.002(9)
C53 0.030(12) 0.091(19) 0.062(15) -0.024(13) -0.003(11) -0.013(14)
C54 0.037(15) 0.08(2) 0.23(4) -0.022(15) -0.01(2) -0.02(2)
C55 0.025(10) 0.040(11) 0.019(9) 0.007(8) 0.005(8) -0.001(8)
C56 0.056(13) 0.037(12) 0.048(13) -0.012(11) 0.010(11) 0.004(10)
C57 0.079(15) 0.041(12) 0.056(14) -0.024(11) 0.026(13) -0.010(11)
C58 0.032(10) 0.055(12) 0.032(10) 0.003(10) 0.016(9) 0.002(11)
C59 0.028(10) 0.043(12) 0.036(11) -0.002(9) 0.008(9) -0.005(9)
C60 0.027(10) 0.037(11) 0.052(13) 0.001(9) -0.011(9) 0.002(10)
C61 0.065(13) 0.059(14) 0.026(10) -0.010(11) 0.007(10) 0.004(10)
O63 0.025(6) 0.041(8) 0.036(7) -0.008(6) 0.004(6) 0.008(6)
C64 0.023(10) 0.036(12) 0.034(11) -0.005(9) 0.005(8) 0.006(9)
C65 0.026(10) 0.041(12) 0.041(11) -0.008(10) 0.004(9) 0.014(9)
C66 0.014(9) 0.050(12) 0.064(14) -0.008(9) -0.008(10) 0.003(12)
O67 0.028(7) 0.043(8) 0.035(7) 0.011(6) -0.007(6) 0.003(6)
C68 0.047(12) 0.027(11) 0.030(10) -0.008(9) -0.007(9) -0.001(9)
C69 0.047(12) 0.047(13) 0.041(12) -0.000(11) -0.016(10) 0.024(11)
C70 0.039(11) 0.036(12) 0.045(12) -0.005(10) 0.006(10) -0.003(10)
C71 0.037(11) 0.041(13) 0.055(13) 0.010(10) 0.013(10) 0.011(11)
C72 0.040(12) 0.091(19) 0.043(13) -0.031(13) 0.017(10) -0.003(12)
C73 0.055(13) 0.035(12) 0.053(13) -0.006(10) 0.004(11) 0.004(10)
C74 0.054(14) 0.088(19) 0.080(18) 0.003(14) 0.028(13) 0.006(16)
C75 0.055(15) 0.10(2) 0.080(17) -0.011(15) 0.021(14) -0.007(16)
C76 0.032(11) 0.049(13) 0.045(12) 0.007(9) 0.004(9) 0.009(10)
C77 0.034(11) 0.036(11) 0.054(13) 0.001(9) 0.008(10) 0.007(10)
C78 0.056(14) 0.046(14) 0.065(16) 0.002(11) 0.035(12) 0.002(11)
C79 0.063(14) 0.048(14) 0.049(13) 0.021(12) 0.013(12) 0.009(11)
C80 0.041(12) 0.032(11) 0.094(17) 0.002(10) 0.016(13) 0.023(12)
C81 0.033(10) 0.027(10) 0.061(13) 0.002(9) 0.018(11) -0.006(10)
C82 0.081(18) 0.059(16) 0.09(2) 0.020(13) 0.027(16) 0.009(15)
C83 0.082(18) 0.10(2) 0.10(2) 0.033(16) 0.003(17) 0.032(18)
N84 0.025(10) 0.055(11) 0.049(11) -0.007(9) -0.009(8) -0.007(10)
O85 0.055(10) 0.086(12) 0.074(11) -0.021(9) -0.024(9) 0.047(10)
O86 0.022(8) 0.137(15) 0.051(9) 0.012(9) 0.001(7) 0.031(10)

loop_
_atom_type_symbol
_atom_type_description
_atom_type_scat_dispersion_real
_atom_type_scat_dispersion_imag
_atom_type_scat_source
MN Mn 0.295 0.729 'International Tables Vol. IV (1974) Table 2.2B'
O O 0.008 0.006 'International Tables Vol. IV (1974) Table 2.2B'
N N 0.004 0.003 'International Tables Vol. IV (1974) Table 2.2B'
C C 0.002 0.002 'International Tables Vol. IV (1974) Table 2.2B'
CL Cl 0.132 0.159 'International Tables Vol. IV (1974) Table 2.2B'
H H 0 0 'International Tables Vol. IV (1974) Table 2.2B'

loop_
_geom_angle_atom_site_label_1
_geom_angle_atom_site_label_2
_geom_angle_atom_site_label_3
_geom_angle
_geom_angle_site_symmetry_1
_geom_angle_site_symmetry_2
_geom_angle_site_symmetry_3
_geom_angle_publ_flag
MN2 MN1 MN3 70.51(7) . . . no
MN2 MN1 MN4 71.62(6) . . . no
MN2 MN1 O5 42.92(16) . . . no
MN2 MN1 O6 94.8(3) . . . no
MN2 MN1 O7 43.9(3) . . . no
MN2 MN1 O9 85.5(3) . . . no
MN2 MN1 O13 137.17(16) . . . no
MN2 MN1 O17 133.2(2) . . . no
MN3 MN1 MN4 70.24(5) . . . no
MN3 MN1 O5 44.0(2) . . . no
MN3 MN1 O6 43.7(2) . . . no
MN3 MN1 O7 93.0(2) . . . no
MN3 MN1 O9 136.1(2) . . . no
MN3 MN1 O13 135.4(3) . . . no
MN3 MN1 O17 84.8(2) . . . no
MN4 MN1 O5 93.70(15) . . . no
MN4 MN1 O6 43.99(9) . . . no
MN4 MN1 O7 44.0(2) . . . no
MN4 MN1 O9 136.54(12) . . . no
MN4 MN1 O13 85.81(15) . . . no
MN4 MN1 O17 136.4(2) . . . no
O5 MN1 O6 86.2(3) . . . no
O5 MN1 O7 85.0(3) . . . no
O5 MN1 O9 93.6(3) . . . no
O5 MN1 O13 179.4(3) . . . no
O5 MN1 O17 92.0(3) . . . no
O6 MN1 O7 86.3(3) . . . no
O6 MN1 O9 179.47(13) . . . no
O6 MN1 O13 93.1(3) . . . no
O6 MN1 O17 93.5(3) . . . no
O7 MN1 O9 94.2(3) . . . no
O7 MN1 O13 94.9(3) . . . no
O7 MN1 O17 177.0(4) . . . no
O9 MN1 O13 87.0(3) . . . no
O9 MN1 O17 86.0(3) . . . no
O13 MN1 O17 88.1(3) . . . no
MN1 MN2 O5 41.1(2) . . . no
MN1 MN2 O7 41.91(13) . . . no
MN1 MN2 O8 84.9(2) . . . no
MN1 MN2 O11 79.0(3) . . . no
MN1 MN2 O21 137.0(2) . . . no
MN1 MN2 O25 131.80(15) . . . no
O5 MN2 O7 81.3(3) . . . no
O5 MN2 O8 80.1(2) . . . no
O5 MN2 O11 89.6(3) . . . no
O5 MN2 O21 174.6(3) . . . no
O5 MN2 O25 91.9(3) . . . no
O7 MN2 O8 78.2(3) . . . no
O7 MN2 O11 87.7(3) . . . no
O7 MN2 O21 95.8(3) . . . no
O7 MN2 O25 173.1(2) . . . no
O8 MN2 O11 163.6(4) . . . no
O8 MN2 O21 94.8(2) . . . no
O8 MN2 O25 99.4(3) . . . no
O11 MN2 O21 95.0(3) . . . no
O11 MN2 O25 93.6(3) . . . no
O21 MN2 O25 90.8(3) . . . no
MN1 MN3 O5 41.4(3) . . . no
MN1 MN3 O6 41.3(2) . . . no
MN1 MN3 O8 84.28(18) . . . no
MN1 MN3 O19 80.23(19) . . . no
MN1 MN3 O42 133.8(2) . . . no
MN1 MN3 O46 134.6(3) . . . no
O5 MN3 O6 81.3(3) . . . no
O5 MN3 O8 78.4(2) . . . no
O5 MN3 O19 88.2(3) . . . no
O5 MN3 O42 92.6(3) . . . no
O5 MN3 O46 176.0(3) . . . no
O6 MN3 O8 80.6(2) . . . no
O6 MN3 O19 89.4(2) . . . no
O6 MN3 O42 170.2(3) . . . no
O6 MN3 O46 94.7(3) . . . no
O8 MN3 O19 164.3(3) . . . no
O8 MN3 O42 90.7(2) . . . no
O8 MN3 O46 101.2(2) . . . no
O19 MN3 O42 98.1(2) . . . no
O19 MN3 O46 91.6(3) . . . no
O42 MN3 O46 91.4(3) . . . no
MN1 MN4 O6 41.6(2) . . . no
MN1 MN4 O7 42.38(15) . . . no
MN1 MN4 O8 84.89(12) . . . no
MN1 MN4 O15 79.46(12) . . . no
MN1 MN4 O63 131.89(16) . . . no
MN1 MN4 O67 135.8(2) . . . no
O6 MN4 O7 82.3(2) . . . no
O6 MN4 O8 81.0(3) . . . no
O6 MN4 O15 90.0(3) . . . no
O6 MN4 O63 92.7(3) . . . no
O6 MN4 O67 169.4(4) . . . no
O7 MN4 O8 77.8(3) . . . no
O7 MN4 O15 87.7(3) . . . no
O7 MN4 O63 173.8(3) . . . no
O7 MN4 O67 93.5(3) . . . no
O8 MN4 O15 163.8(2) . . . no
O8 MN4 O63 105.1(3) . . . no
O8 MN4 O67 88.6(3) . . . no
O15 MN4 O63 88.7(3) . . . no
O15 MN4 O67 99.6(3) . . . no
O63 MN4 O67 92.0(3) . . . no
MN1 O5 MN2 95.94(18) . . . no
MN1 O5 MN3 94.6(4) . . . no
MN2 O5 MN3 113.3(3) . . . no
MN1 O6 MN3 95.0(3) . . . no
MN1 O6 MN4 94.4(3) . . . no
MN3 O6 MN4 111.7(4) . . . no
MN1 O7 MN2 94.17(14) . . . no
MN1 O7 MN4 93.6(3) . . . no
MN2 O7 MN4 114.4(4) . . . no
MN2 O8 MN3 87.96(16) . . . no
MN2 O8 MN4 89.5(3) . . . no
MN2 O8 N84 129.5(7) . . . no
MN3 O8 MN4 86.5(3) . . . no
MN3 O8 N84 127.7(5) . . . no
MN4 O8 N84 122.6(4) . . . no
MN1 O9 C10 126.1(7) . . . no
MN2 O11 C10 122.8(8) . . . no
MN1 O13 C14 125.9(7) . . . no
MN4 O15 C14 124.0(6) . . . no
MN1 O17 C18 125.1(6) . . . no
MN3 O19 C18 123.4(4) . . . no
MN2 O21 C22 128.6(3) . . . no
MN2 O25 C24 129.9(3) . . . no
MN3 O42 C43 125.2(8) . . . no
MN3 O46 C45 125.6(7) . . . no
MN4 O63 C64 127.3(7) . . . no
MN4 O67 C66 127.3(7) . . . no
O8 N84 O85 120.3(11) . . . no
O8 N84 O86 115.2(9) . . . no
O85 N84 O86 124.4(10) . . . no
O9 C10 O11 126.5(11) . . . no
O9 C10 C12 116.5(12) . . . no
O11 C10 C12 117.0(13) . . . no
O13 C14 O15 124.6(12) . . . no
O13 C14 C16 116.0(8) . . . no
O15 C14 C16 119.3(7) . . . no
O17 C18 O19 126.4(6) . . . no
O17 C18 C20 114.5(9) . . . no
O19 C18 C20 119.0(7) . . . no
O21 C22 C23 123.1(6) . . . no
O21 C22 C26 115.4(8) . . . no
C23 C22 C26 121.0(11) . . . no
C22 C23 C24 125.4(12) . . . no
O25 C24 C23 122.0(9) . . . no
O25 C24 C34 114.0(5) . . . no
C23 C24 C34 123.4(11) . . . no
C22 C26 C27 120.3(12) . . . no
C22 C26 C31 124.5(10) . . . no
C27 C26 C31 115.1(7) . . . no
C26 C27 C28 122.3(13) . . . no
C27 C28 C29 121.0(12) . . . no
C28 C29 C30 117.8(8) . . . no
C28 C29 C32 117.5(11) . . . no
C30 C29 C32 124.2(12) . . . no
C29 C30 C31 121.6(13) . . . no
C26 C31 C30 121.8(11) . . . no
C29 C32 C33 112.5(10) . . . no
C24 C34 C35 121.4(11) . . . no
C24 C34 C39 121.3(5) . . . no
C35 C34 C39 117.2(8) . . . no
C34 C35 C36 124.9(12) . . . no
C35 C36 C37 118.6(6) . . . no
C36 C37 C38 117.0(10) . . . no
C36 C37 C40 126.1(6) . . . no
C38 C37 C40 116.8(13) . . . no
C37 C38 C39 123.1(14) . . . no
C34 C39 C38 119.1(6) . . . no
C37 C40 C41 109.1(16) . . 3_755 no
C37 C40 C41 108.9(15) . . 3_755 no
O42 C43 C44 125.6(11) . . . no
O42 C43 C47 112.6(10) . . . no
C44 C43 C47 121.7(9) . . . no
C43 C44 C45 124.4(8) . . . no
O46 C45 C44 122.6(11) . . . no
O46 C45 C55 114.0(9) . . . no
C44 C45 C55 123.1(9) . . . no
C43 C47 C48 119.3(7) . . . no
C43 C47 C52 120.0(11) . . . no
C48 C47 C52 120.5(13) . . . no
C47 C48 C49 119.5(8) . . . no
C48 C49 C50 122.1(13) . . . no
C49 C50 C51 118.8(13) . . . no
C49 C50 C53 120.3(13) . . . no
C51 C50 C53 120.8(9) . . . no
C50 C51 C52 120.7(8) . . . no
C47 C52 C51 118.4(12) . . . no
C50 C53 C54 117.0(13) . . . no
C45 C55 C56 118.2(8) . . . no
C45 C55 C60 121.3(6) . . . no
C56 C55 C60 120.5(10) . . . no
C55 C56 C57 118.3(8) . . . no
C56 C57 C58 122.1(8) . . . no
C57 C58 C59 118.4(12) . . . no
C57 C58 C61 122.5(8) . . . no
C59 C58 C61 119.1(8) . . . no
C58 C59 C60 120.9(7) . . . no
C55 C60 C59 119.7(7) . . . no
C58 C61 C62 109.4(14) . . . no
C58 C61 C62 109.4(14) . . . no
O63 C64 C65 125.8(11) . . . no
O63 C64 C68 110.5(8) . . . no
C65 C64 C68 123.7(6) . . . no
C64 C65 C66 124.0(6) . . . no
O67 C66 C65 121.7(8) . . . no
O67 C66 C76 115.7(10) . . . no
C65 C66 C76 122.5(6) . . . no
C64 C68 C69 123.1(7) . . . no
C64 C68 C73 120.8(8) . . . no
C69 C68 C73 115.8(12) . . . no
C68 C69 C70 124.2(7) . . . no
C69 C70 C71 120.5(8) . . . no
C70 C71 C72 118.4(12) . . . no
C70 C71 C74 123.2(8) . . . no
C72 C71 C74 118.3(7) . . . no
C71 C72 C73 120.4(8) . . . no
C68 C73 C72 120.5(8) . . . no
C71 C74 C75 112.5(10) . . . no
C66 C76 C77 114.8(5) . . . no
C66 C76 C81 123.0(12) . . . no
C77 C76 C81 122.1(10) . . . no
C76 C77 C78 117.7(6) . . . no
C77 C78 C79 118.8(14) . . . no
C78 C79 C80 118.9(11) . . 1_545 no
C78 C79 C82 116.7(14) . . 1_545 no
C80 C79 C82 124.3(6) 1_545 . 1_545 no
C79 C80 C81 121.5(6) 1_565 . 1_565 no
C76 C81 C80 120.8(13) . . 1_545 no
C79 C82 C83 112.2(11) 1_565 . . no
CL1 C5 CL2 131(2) 2_456 . . no
CL1 C5 CL3 99.6(18) 2_456 . . no
CL1 C5 CL4 22.4(10) 2_456 . . no
CL2 C5 CL3 36.8(10) . . . no
CL2 C5 CL4 142(2) . . . no
CL3 C5 CL4 119(2) . . . no
CL6 C8 CL7 111.4(19) 2_556 . 2_557 no
CL6 C8 CL16 54(2) 2_556 . 2_556 no
CL7 C8 CL16 57(3) 2_557 . 2_556 no
C5 CL1 CL4 74(2) 2_556 . 2_556 no
C5 CL2 CL3 90.5(16) . . . no
C5 CL3 CL2 52.7(15) . . . no
C5 CL4 CL1 84(2) . . 2_456 no
CL11 CL5 CL17 89(2) . . . no
C8 CL6 CL14 108(2) 2_456 . . no
C8 CL6 CL16 53.4(19) 2_456 . . no
CL14 CL6 CL16 61(2) . . . no
C8 CL7 CL16 56(2) 2_457 . 1_556 no
CL12 CL9 CL13 163(2) . . . no
CL5 CL11 CL17 48.2(19) . . . no
CL9 CL12 CL15 142(3) . . . no
CL9 CL12 CL17 122(4) . . . no
CL15 CL12 CL17 39.0(15) . . . no
CL6 CL14 CL16 70(2) . . . no
CL12 CL15 CL17 80(2) . . . no
C8 CL16 CL6 73(3) 2_456 . . no
C8 CL16 CL7 66(2) 2_456 . 1_554 no
C8 CL16 CL14 114(5) 2_456 . . no
CL6 CL16 CL7 139(3) . . 1_554 no
CL6 CL16 CL14 49(2) . . . no
CL7 CL16 CL14 158(4) 1_554 . . no
CL5 CL17 CL11 42.9(14) . . . no
CL5 CL17 CL12 115(2) . . . no
CL5 CL17 CL15 133(3) . . . no
CL11 CL17 CL12 72.2(17) . . . no
CL11 CL17 CL15 108.9(16) . . . no
CL12 CL17 CL15 61.1(19) . . . no
C10 C12 H1 113.1(13) . . . no
C10 C12 H2 109.7(10) . . . no
C10 C12 H3 111.6(9) . . . no
H1 C12 H2 106.7(9) . . . no
H1 C12 H3 110.9(11) . . . no
H2 C12 H3 104.2(13) . . . no
C14 C16 H4 114.7(9) . . . no
C14 C16 H5 113.9(12) . . . no
C14 C16 H6 104.5(11) . . . no
H4 C16 H5 117.8(15) . . . no
H4 C16 H6 103.7(15) . . . no
H5 C16 H6 99.3(10) . . . no
C18 C20 H7 112.4(14) . . . no
C18 C20 H8 111.1(7) . . . no
C18 C20 H9 108.4(8) . . . no
H7 C20 H8 112.1(9) . . . no
H7 C20 H9 105.1(8) . . . no
H8 C20 H9 107.3(15) . . . no
C22 C23 H10 115.2(5) . . . no
C24 C23 H10 119.4(9) . . . no
C26 C27 H11 119.7(7) . . . no
C28 C27 H11 117.7(12) . . . no
C27 C28 H12 119.8(15) . . . no
C29 C28 H12 119.2(8) . . . no
C29 C30 H13 115.6(8) . . . no
C31 C30 H13 122.7(12) . . . no
C26 C31 H14 119.2(8) . . . no
C30 C31 H14 119.0(12) . . . no
C29 C32 H15 109.0(13) . . . no
C29 C32 H16 107.4(4) . . . no
C33 C32 H15 114.2(5) . . . no
C33 C32 H16 106.0(13) . . . no
H15 C32 H16 107.3(12) . . . no
C32 C33 H17 108.8(12) . . 1_645 no
C32 C33 H18 114.3(5) . . . no
C32 C33 H19 105.7(14) . . 1_645 no
H17 C33 H18 112.0(17) 1_645 . . no
H17 C33 H19 105.1(4) 1_645 . 1_645 no
H18 C33 H19 110.4(13) . . 1_645 no
C34 C35 H20 118.9(9) . . . no
C36 C35 H20 116.1(6) . . . no
C35 C36 H21 125.0(15) . . . no
C37 C36 H21 116.3(10) . . . no
C37 C38 H22 116.4(10) . . . no
C39 C38 H22 120.3(6) . . . no
C34 C39 H23 122.0(9) . . . no
C38 C39 H23 118.9(13) . . . no
C43 C44 H24 119.4(10) . . . no
C45 C44 H24 116.0(12) . . . no
C47 C48 H25 121.3(14) . . . no
C49 C48 H25 119.2(13) . . . no
C48 C49 H26 121.0(11) . . . no
C50 C49 H26 116.0(13) . . . no
C50 C51 H27 121.6(13) . . . no
C52 C51 H27 117.7(13) . . . no
C47 C52 H28 122.2(14) . . . no
C51 C52 H28 119.4(9) . . . no
C50 C53 H29 108.3(12) . . . no
C50 C53 H30 102.8(10) . . . no
C54 C53 H29 109.4(11) . . . no
C54 C53 H30 112.4(14) . . . no
H29 C53 H30 106.3(12) . . . no
C53 C54 H31 107.1(14) . . . no
C53 C54 H32 103.0(11) . . . no
C53 C54 H33 113.2(17) . . . no
H31 C54 H32 100.5(16) . . . no
H31 C54 H33 120.9(16) . . . no
H32 C54 H33 110.1(16) . . . no
C55 C56 H34 119.7(14) . . . no
C57 C56 H34 121.3(7) . . . no
C56 C57 H35 118.5(10) . . . no
C58 C57 H35 119.3(15) . . . no
C58 C59 H36 117.9(11) . . . no
C60 C59 H36 120.4(8) . . . no
C55 C60 H37 119.8(11) . . . no
C59 C60 H37 120.5(8) . . . no
C64 C65 H38 118.3(12) . . . no
C66 C65 H38 117.5(9) . . . no
C68 C69 H39 118.8(15) . . . no
C70 C69 H39 116.6(9) . . . no
C69 C70 H40 119.3(7) . . . no
C71 C70 H40 120.0(14) . . . no
C71 C72 H41 122.9(16) . . . no
C73 C72 H41 116.7(10) . . . no
C68 C73 H42 118.3(15) . . . no
C72 C73 H42 121.1(9) . . . no
C71 C74 H43 106.7(12) . . . no
C71 C74 H44 115.3(18) . . . no
C75 C74 H43 100.8(15) . . . no
C75 C74 H44 106.9(12) . . . no
H43 C74 H44 113.8(12) . . . no
C74 C75 H45 102.1(16) . . . no
C74 C75 H46 105.4(12) . . . no
C74 C75 H47 107.2(10) . . . no
H45 C75 H46 109.1(13) . . . no
H45 C75 H47 117.6(15) . . . no
H46 C75 H47 114(2) . . . no
C76 C77 H48 117.6(10) . . . no
C78 C77 H48 124.6(13) . . . no
C77 C78 H49 121.5(5) . . . no
C79 C78 H49 119.8(12) . . . no
C79 C80 H50 118.1(10) 1_565 . . no
C81 C80 H50 120.0(15) 1_565 . . no
C76 C81 H51 120.2(10) . . . no
C80 C81 H51 118.9(5) 1_545 . . no
C79 C82 H52 109.4(18) 1_565 . 1_565 no
C79 C82 H53 106.8(6) 1_565 . 1_565 no
C83 C82 H52 114.1(5) . . 1_565 no
C83 C82 H53 111.2(19) . . 1_565 no
H52 C82 H53 102.4(13) 1_565 . 1_565 no
C82 C83 H54 106(2) . . 1_565 no
C82 C83 H55 102.7(13) . . 1_565 no
C82 C83 H56 109.7(7) . . 1_565 no
H54 C83 H55 105.79(7) 1_565 . 1_565 no
H54 C83 H56 121.3(19) 1_565 . 1_565 no
H55 C83 H56 110(2) 1_565 . 1_565 no

loop_
_geom_bond_atom_site_label_1
_geom_bond_atom_site_label_2
_geom_bond_distance
_geom_bond_site_symmetry_1
_geom_bond_site_symmetry_2
_geom_bond_publ_flag
MN1 MN2 2.798(3) . . no
C26 C31 1.377(18) . . no
MN1 MN3 2.790(2) . . no
C27 C28 1.349(11) . . no
MN1 MN4 2.7748(14) . . no
C28 C29 1.373(19) . . no
MN1 O5 1.851(9) . . no
C29 C30 1.365(16) . . no
MN1 O6 1.847(7) . . no
C29 C32 1.563(11) . . no
MN1 O7 1.874(5) . . no
C30 C31 1.371(10) . . no
MN1 O9 1.910(7) . . no
C32 C33 1.478(19) . . no
MN1 O13 1.947(9) . . no
C34 C35 1.374(6) . . no
MN1 O17 1.927(4) . . no
C34 C39 1.411(19) . . no
MN2 O5 1.916(6) . . no
C35 C36 1.321(12) . . no
MN2 O7 1.946(9) . . no
C36 C37 1.47(2) . . no
MN2 O8 2.301(7) . . no
C37 C38 1.354(7) . . no
MN2 O11 2.159(7) . . no
C37 C40 1.530(17) . . no
MN2 O21 1.898(5) . . no
C38 C39 1.387(13) . . no
MN2 O25 1.894(8) . . no
C40 C41 1.39(3) . 3_755 no
MN3 O5 1.945(7) . . no
MN3 O6 1.935(7) . . no
MN3 O8 2.344(4) . . no
MN3 O19 2.125(5) . . no
C43 C44 1.336(16) . . no
MN3 O42 1.911(8) . . no
C43 C47 1.505(18) . . no
MN3 O46 1.894(8) . . no
C44 C45 1.403(16) . . no
MN4 O6 1.933(3) . . no
C45 C55 1.478(17) . . no
MN4 O7 1.932(7) . . no
C47 C48 1.395(18) . . no
MN4 O8 2.329(8) . . no
C47 C52 1.372(11) . . no
MN4 O15 2.132(9) . . no
C48 C49 1.343(19) . . no
MN4 O63 1.882(8) . . no
C49 C50 1.397(12) . . no
MN4 O67 1.896(4) . . no
C50 C51 1.347(17) . . no
O8 N84 1.313(12) . . no
C50 C53 1.53(2) . . no
O9 C10 1.282(17) . . no
C51 C52 1.432(19) . . no
O11 C10 1.233(16) . . no
C53 C54 1.375(2) . . no
O13 C14 1.264(8) . . no
C55 C56 1.390(10) . . no
O15 C14 1.278(12) . . no
C55 C60 1.407(10) . . no
O17 C18 1.323(10) . . no
C56 C57 1.43(2) . . no
O19 C18 1.212(14) . . no
C57 C58 1.363(12) . . no
O21 C22 1.301(15) . . no
C58 C59 1.420(10) . . no
O25 C24 1.299(15) . . no
C58 C61 1.52(2) . . no
O42 C43 1.294(11) . . no
C59 C60 1.395(18) . . no
O46 C45 1.313(11) . . no
C61 C62 1.53(2) . . no
O63 C64 1.304(5) . . no
C61 C62 1.50(5) . . no
O67 C66 1.322(8) . . no
C64 C65 1.310(12) . . no
O85 N84 1.226(14) . . no
C64 C68 1.470(19) . . no
O86 N84 1.210(15) . . no
C65 C66 1.443(19) . . no
C10 C12 1.537(17) . . no
C66 C76 1.515(13) . . no
C14 C16 1.51(2) . . no
C68 C69 1.373(12) . . no
C18 C20 1.499(10) . . no
C68 C73 1.431(11) . . no
C22 C23 1.384(12) . . no
C69 C70 1.39(2) . . no
C22 C26 1.462(9) . . no
C70 C71 1.365(10) . . no
C23 C24 1.384(6) . . no
C71 C72 1.414(12) . . no
C24 C34 1.450(12) . . no
C71 C74 1.50(2) . . no
C26 C27 1.419(15) . . no
C72 C73 1.42(2) . . no
C74 C75 1.528(19) . . no
C76 C77 1.391(19) . . no
C76 C81 1.319(6) . . no
C77 C78 1.396(16) . . no
C78 C79 1.436(7) . . no
C79 C80 1.34(2) . 1_545 no
C79 C82 1.53(2) . 1_545 no
C80 C81 1.358(15) . 1_565 no
C82 C83 1.52(3) . . no
C5 CL1 1.67(3) . 2_456 no
C5 CL2 1.44(3) . . no
C5 CL3 1.81(5) . . no
C5 CL4 1.61(4) . . no
C8 CL6 1.65(4) . 2_556 no
C8 CL7 1.52(4) . 2_557 no
C8 CL16 1.39(4) . 2_556 no
CL1 CL4 0.64(3) . 2_556 no
CL2 CL3 1.08(2) . . no
CL5 CL11 1.246(5) . . no
CL5 CL17 1.36(6) . . no
CL6 CL14 1.123(11) . . no
CL6 CL16 1.40(5) . . no
CL7 CL16 1.40(5) . 1_556 no
CL9 CL12 1.68(5) . . no
CL9 CL13 2.28(4) . . no
CL11 CL17 1.83(5) . . no
CL12 CL15 2.15(4) . . no
CL12 CL17 2.42(3) . . no
CL14 CL16 1.31(5) . . no
CL15 CL17 1.55(6) . . no
C12 H1 0.925(16) . . no
C81 H51 0.941(13) . . no
C12 H2 1.007(13) . . no
C82 H52 0.987(13) . 1_565 no
C12 H3 0.958(5) . . no
C82 H53 1.003(16) . 1_565 no
C16 H4 0.872(10) . . no
C83 H54 0.916(17) . 1_565 no
C16 H5 0.939(5) . . no
C83 H55 1.028(16) . 1_565 no
C16 H6 1.093(16) . . no
C83 H56 0.864(15) . 1_565 no
C20 H7 0.949(10) . . no
C20 H8 0.921(14) . . no
C20 H9 1.004(13) . . no
C23 H10 0.943(13) . . no
C27 H11 0.985(14) . . no
C28 H12 0.935(12) . . no
C30 H13 0.931(14) . . no
C31 H14 0.944(11) . . no
C32 H15 0.924(14) . . no
C32 H16 1.001(12) . . no
C33 H17 0.969(9) . 1_645 no
C33 H18 0.902(15) . . no
C33 H19 0.986(14) . 1_645 no
C35 H20 0.965(13) . . no
C36 H21 0.925(5) . . no
C38 H22 0.958(15) . . no
C39 H23 0.959(6) . . no
C44 H24 0.935(8) . . no
C48 H25 0.920(7) . . no
C49 H26 0.946(14) . . no
C51 H27 0.930(7) . . no
C52 H28 0.908(13) . . no
C53 H29 0.916(14) . . no
C53 H30 1.022(16) . . no
C54 H31 0.96(2) . . no
C54 H32 1.060(17) . . no
C54 H33 0.826(19) . . no
C56 H34 0.950(8) . . no
C57 H35 0.907(8) . . no
C59 H36 1.005(9) . . no
C60 H37 0.936(7) . . no
C65 H38 0.944(7) . . no
C69 H39 0.922(8) . . no
C70 H40 0.967(8) . . no
C72 H41 0.985(7) . . no
C73 H42 0.927(8) . . no
C74 H43 0.994(11) . . no
C74 H44 0.855(17) . . no
C75 H45 0.935(11) . . no
C75 H46 0.969(17) . . no
C75 H47 0.879(19) . . no
C77 H48 0.971(3) . . no
C78 H49 0.937(16) . . no
C80 H50 0.956(5) . . no
